data_2239496
loop_
_publ_author_name
'Sathya, S.'
'Reuben Jonathan, D.'
'Prathebha, K.'
'Usha, G.'
'Jovita, J.'

_publ_section_title
;
 (<i>E</i>)-3-(4-Hydroxy-3-methoxyphenyl)-1-(4-hydroxyphenyl)prop-2-en-1-one
;
_journal_issue 5
_journal_name_full 'Acta Crystallographica Section E'
_journal_page_first o593
_journal_page_last o594
_journal_paper_doi 10.1107/S1600536814008757
_journal_volume 70
_journal_year 2014
_chemical_formula_iupac 'C16 H14 O4'
_chemical_formula_moiety 'C16 H14 O4'
_chemical_formula_sum 'C16 H14 O4'
_chemical_formula_weight 270.27
_chemical_name_systematic
;
(<i>E</i>)-3-(4-Hydroxy-3-methoxyphenyl)-1-(4-hydroxyphenyl)prop-2-en-1-one
;
_space_group_IT_number 61
_symmetry_cell_setting orthorhombic
_symmetry_space_group_name_Hall '-P 2ac 2ab'
_symmetry_space_group_name_H-M 'P b c a'
_atom_sites_solution_hydrogens geom
_atom_sites_solution_primary direct
_atom_sites_solution_secondary difmap
_audit_creation_method SHELXL-97
_cell_angle_alpha 90.00
_cell_angle_beta 90.00
_cell_angle_gamma 90.00
_cell_formula_units_Z 8
_cell_length_a 16.2808(8)
_cell_length_b 10.4348(5)
_cell_length_c 16.2905(7)
_cell_measurement_reflns_used 3441
_cell_measurement_temperature 293(2)
_cell_measurement_theta_max 28.32
_cell_measurement_theta_min 2.50
_cell_volume 2767.5(2)
_computing_cell_refinement 'APEX2 and SAINT (Bruker, 2004)'
_computing_data_collection 'APEX2 (Bruker, 2004)'
_computing_data_reduction 'SAINT and XPREP (Bruker, 2004)'
_computing_molecular_graphics 'ORTEP-3 for Windows (Farrugia, 2012)'
_computing_publication_material 'SHELXL97 (Sheldrick, 2008) and PLATON (Spek, 2009)'
_computing_structure_refinement 'SHELXL97 (Sheldrick, 2008)'
_computing_structure_solution 'SIR92 (Altomare <i>et al.</i>, 1993)'
_diffrn_ambient_temperature 293(2)
_diffrn_measured_fraction_theta_full 0.971
_diffrn_measured_fraction_theta_max 0.971
_diffrn_measurement_device_type 'Bruker Kappa APEXII CCD'
_diffrn_measurement_method '\w and \f scan'
_diffrn_radiation_monochromator graphite
_diffrn_radiation_source 'fine-focus sealed tube'
_diffrn_radiation_type MoK\a
_diffrn_radiation_wavelength 0.71073
_diffrn_reflns_av_R_equivalents 0.0274
_diffrn_reflns_av_sigmaI/netI 0.0293
_diffrn_reflns_limit_h_max 17
_diffrn_reflns_limit_h_min -21
_diffrn_reflns_limit_k_max 7
_diffrn_reflns_limit_k_min -13
_diffrn_reflns_limit_l_max 21
_diffrn_reflns_limit_l_min -21
_diffrn_reflns_number 12921
_diffrn_reflns_theta_full 28.32
_diffrn_reflns_theta_max 28.32
_diffrn_reflns_theta_min 2.50
_exptl_absorpt_coefficient_mu 0.093
_exptl_absorpt_correction_T_max 0.977
_exptl_absorpt_correction_T_min 0.968
_exptl_absorpt_correction_type multi-scan
_exptl_absorpt_process_details '(SADABS; Bruker, 2004)'
_exptl_crystal_colour yellow
_exptl_crystal_density_diffrn 1.297
_exptl_crystal_density_method 'not measured'
_exptl_crystal_description block
_exptl_crystal_F_000 1136
_exptl_crystal_size_max 0.35
_exptl_crystal_size_mid 0.30
_exptl_crystal_size_min 0.25
_refine_diff_density_max 0.179
_refine_diff_density_min -0.204
_refine_ls_extinction_coef 0.0024(6)
_refine_ls_extinction_expression Fc^*^=kFc[1+0.001xFc^2^\l^3^/sin(2\q)]^-1/4^
_refine_ls_extinction_method 'SHELXL97 (Sheldrick, 2008)'
_refine_ls_goodness_of_fit_ref 1.054
_refine_ls_hydrogen_treatment mixed
_refine_ls_matrix_type full
_refine_ls_number_parameters 189
_refine_ls_number_reflns 3344
_refine_ls_number_restraints 2
_refine_ls_restrained_S_all 1.055
_refine_ls_R_factor_all 0.0890
_refine_ls_R_factor_gt 0.0394
_refine_ls_shift/su_max 0.004
_refine_ls_shift/su_mean 0.000
_refine_ls_structure_factor_coef Fsqd
_refine_ls_weighting_details 'calc w=1/[\s^2^(Fo^2^)+(0.0473P)^2^+0.8783P] where P=(Fo^2^+2Fc^2^)/3'
_refine_ls_weighting_scheme calc
_refine_ls_wR_factor_gt 0.0952
_refine_ls_wR_factor_ref 0.1282
_reflns_number_gt 1935
_reflns_number_total 3441
_reflns_threshold_expression I>2\s(I)
_cod_data_source_file su2713sup1.cif
_cod_data_source_block I
_cod_database_code 2239496
_cod_database_fobs_code 2239496

loop_
_symmetry_equiv_pos_as_xyz
'x, y, z'
'-x+1/2, -y, z+1/2'
'x+1/2, -y+1/2, -z'
'-x, y+1/2, -z+1/2'
'-x, -y, -z'
'x-1/2, y, -z-1/2'
'-x-1/2, y-1/2, z'
'x, -y-1/2, z-1/2'

loop_
_atom_site_type_symbol
_atom_site_label
_atom_site_fract_x
_atom_site_fract_y
_atom_site_fract_z
_atom_site_U_iso_or_equiv
_atom_site_adp_type
_atom_site_calc_flag
_atom_site_refinement_flags
_atom_site_occupancy
_atom_site_symmetry_multiplicity
O O1 0.21682(7) 0.58070(13) 0.26522(8) 0.0532(4) Uani d . 1 1
O O2 0.59318(7) 0.69018(13) 0.32421(9) 0.0594(4) Uani d D 1 1
H H2O 0.6310(12) 0.649(2) 0.2968(14) 0.089 Uiso d D 1 1
O O3 0.28796(9) 0.08570(16) -0.06956(10) 0.0762(5) Uani d . 1 1
O O4 0.13699(9) -0.00902(16) -0.07979(10) 0.0708(5) Uani d D 1 1
H H4O 0.1798(13) -0.024(3) -0.1090(16) 0.106 Uiso d D 1 1
C C1 0.43059(10) 0.50808(17) 0.22500(11) 0.0431(4) Uani d . 1 1
H H1 0.4245 0.4397 0.1889 0.052 Uiso calc R 1 1
C C2 0.50835(10) 0.54733(17) 0.24660(11) 0.0445(4) Uani d . 1 1
H H2 0.5541 0.5065 0.2246 0.053 Uiso calc R 1 1
C C3 0.51802(10) 0.64693(17) 0.30075(11) 0.0423(4) Uani d . 1 1
C C4 0.44972(11) 0.70803(18) 0.33262(12) 0.0511(5) Uani d . 1 1
H H4 0.4562 0.7759 0.3690 0.061 Uiso calc R 1 1
C C5 0.37224(10) 0.66855(17) 0.31058(11) 0.0461(4) Uani d . 1 1
H H5 0.3267 0.7097 0.3327 0.055 Uiso calc R 1 1
C C6 0.36105(9) 0.56830(15) 0.25593(10) 0.0366(4) Uani d . 1 1
C C7 0.27741(10) 0.53112(17) 0.23093(10) 0.0400(4) Uani d . 1 1
C C8 0.26703(10) 0.43695(18) 0.16605(11) 0.0453(4) Uani d . 1 1
H H8 0.3133 0.4132 0.1362 0.054 Uiso calc R 1 1
C C9 0.19621(11) 0.38287(17) 0.14669(11) 0.0459(4) Uani d . 1 1
H H9 0.1504 0.4111 0.1755 0.055 Uiso calc R 1 1
C C10 0.18214(10) 0.28457(17) 0.08558(11) 0.0444(4) Uani d . 1 1
C C11 0.10435(11) 0.2317(2) 0.07729(12) 0.0523(5) Uani d . 1 1
H H11 0.0613 0.2625 0.1092 0.063 Uiso calc R 1 1
C C12 0.09021(12) 0.1337(2) 0.02206(12) 0.0570(5) Uani d . 1 1
H H12 0.0378 0.0990 0.0174 0.068 Uiso calc R 1 1
C C13 0.15256(12) 0.08717(19) -0.02586(11) 0.0505(5) Uani d . 1 1
C C14 0.23128(11) 0.13987(18) -0.01877(12) 0.0496(5) Uani d . 1 1
C C15 0.24529(11) 0.23674(18) 0.03604(11) 0.0494(5) Uani d . 1 1
H H15 0.2977 0.2714 0.0405 0.059 Uiso calc R 1 1
C C16 0.37141(14) 0.1250(3) -0.0603(2) 0.1069(11) Uani d . 1 1
H H16A 0.4061 0.0719 -0.0937 0.160 Uiso calc R 1 1
H H16B 0.3873 0.1169 -0.0038 0.160 Uiso calc R 1 1
H H16C 0.3770 0.2128 -0.0772 0.160 Uiso calc R 1 1

loop_
_atom_site_aniso_label
_atom_site_aniso_U_11
_atom_site_aniso_U_22
_atom_site_aniso_U_33
_atom_site_aniso_U_12
_atom_site_aniso_U_13
_atom_site_aniso_U_23
O1 0.0284(7) 0.0681(9) 0.0632(8) 0.0049(6) 0.0022(5) -0.0101(7)
O2 0.0294(7) 0.0634(9) 0.0855(10) -0.0054(6) -0.0028(6) -0.0207(8)
O3 0.0523(9) 0.0907(12) 0.0856(11) -0.0047(8) -0.0006(8) -0.0401(9)
O4 0.0661(10) 0.0756(10) 0.0707(10) -0.0206(8) -0.0097(7) -0.0194(8)
C1 0.0338(9) 0.0456(10) 0.0500(10) 0.0044(7) -0.0024(7) -0.0103(8)
C2 0.0275(9) 0.0510(10) 0.0550(10) 0.0064(7) 0.0007(7) -0.0087(9)
C3 0.0290(9) 0.0447(10) 0.0530(10) -0.0026(7) -0.0014(7) -0.0011(8)
C4 0.0373(10) 0.0531(11) 0.0629(12) -0.0020(8) 0.0042(8) -0.0216(9)
C5 0.0310(9) 0.0517(10) 0.0555(11) 0.0030(8) 0.0083(7) -0.0108(9)
C6 0.0287(8) 0.0403(9) 0.0407(9) 0.0004(7) 0.0005(6) 0.0004(8)
C7 0.0303(9) 0.0444(9) 0.0452(9) 0.0018(7) 0.0005(7) 0.0033(8)
C8 0.0307(9) 0.0561(11) 0.0491(10) 0.0000(8) -0.0005(7) -0.0049(9)
C9 0.0342(10) 0.0514(10) 0.0520(10) -0.0002(8) -0.0001(8) 0.0006(9)
C10 0.0347(9) 0.0494(10) 0.0490(10) -0.0053(8) -0.0055(8) 0.0043(8)
C11 0.0390(10) 0.0655(12) 0.0524(11) -0.0099(9) -0.0016(8) 0.0033(10)
C12 0.0441(11) 0.0695(13) 0.0575(12) -0.0221(10) -0.0100(9) 0.0057(10)
C13 0.0516(12) 0.0526(11) 0.0475(10) -0.0106(9) -0.0139(9) 0.0030(9)
C14 0.0426(11) 0.0545(11) 0.0518(10) -0.0028(9) -0.0076(8) -0.0008(9)
C15 0.0361(9) 0.0552(11) 0.0568(11) -0.0071(8) -0.0065(8) -0.0035(9)
C16 0.0457(14) 0.139(3) 0.136(3) -0.0060(15) 0.0096(14) -0.076(2)

loop_
_atom_type_symbol
_atom_type_description
_atom_type_scat_dispersion_real
_atom_type_scat_dispersion_imag
_atom_type_scat_source
C C 0.0033 0.0016 'International Tables Vol C Tables 4.2.6.8 and 6.1.1.4'
H H 0.0000 0.0000 'International Tables Vol C Tables 4.2.6.8 and 6.1.1.4'
O O 0.0106 0.0060 'International Tables Vol C Tables 4.2.6.8 and 6.1.1.4'

loop_
_geom_angle_atom_site_label_1
_geom_angle_atom_site_label_2
_geom_angle_atom_site_label_3
_geom_angle
C3 O2 H2O 109.3(16)
C14 O3 C16 117.46(16)
C13 O4 H4O 110(2)
C2 C1 C6 121.48(16)
C2 C1 H1 119.3
C6 C1 H1 119.3
C3 C2 C1 119.68(16)
C3 C2 H2 120.2
C1 C2 H2 120.2
O2 C3 C2 122.38(15)
O2 C3 C4 117.73(16)
C2 C3 C4 119.88(15)
C5 C4 C3 120.11(17)
C5 C4 H4 119.9
C3 C4 H4 119.9
C4 C5 C6 120.98(16)
C4 C5 H5 119.5
C6 C5 H5 119.5
C5 C6 C1 117.86(15)
C5 C6 C7 119.86(15)
C1 C6 C7 122.26(15)
O1 C7 C8 120.98(15)
O1 C7 C6 119.90(15)
C8 C7 C6 119.12(14)
C9 C8 C7 124.31(16)
C9 C8 H8 117.8
C7 C8 H8 117.8
C8 C9 C10 127.20(17)
C8 C9 H9 116.4
C10 C9 H9 116.4
C11 C10 C15 118.20(17)
C11 C10 C9 119.54(17)
C15 C10 C9 122.21(15)
C12 C11 C10 120.65(18)
C12 C11 H11 119.7
C10 C11 H11 119.7
C13 C12 C11 120.68(17)
C13 C12 H12 119.7
C11 C12 H12 119.7
O4 C13 C12 119.51(17)
O4 C13 C14 120.99(19)
C12 C13 C14 119.50(18)
O3 C14 C15 126.17(17)
O3 C14 C13 114.04(17)
C15 C14 C13 119.79(18)
C14 C15 C10 121.17(17)
C14 C15 H15 119.4
C10 C15 H15 119.4
O3 C16 H16A 109.5
O3 C16 H16B 109.5
H16A C16 H16B 109.5
O3 C16 H16C 109.5
H16A C16 H16C 109.5
H16B C16 H16C 109.5

loop_
_geom_bond_atom_site_label_1
_geom_bond_atom_site_label_2
_geom_bond_distance
O1 C7 1.2461(19)
O2 C3 1.359(2)
O2 H2O 0.871(16)
O3 C14 1.362(2)
O3 C16 1.427(3)
O4 C13 1.358(2)
O4 H4O 0.857(17)
C1 C2 1.376(2)
C1 C6 1.389(2)
C1 H1 0.9300
C2 C3 1.372(2)
C2 H2 0.9300
C3 C4 1.383(2)
C4 C5 1.375(2)
C4 H4 0.9300
C5 C6 1.386(2)
C5 H5 0.9300
C6 C7 1.473(2)
C7 C8 1.453(2)
C8 C9 1.322(2)
C8 H8 0.9300
C9 C10 1.448(2)
C9 H9 0.9300
C10 C11 1.388(2)
C10 C15 1.399(2)
C11 C12 1.381(3)
C11 H11 0.9300
C12 C13 1.370(3)
C12 H12 0.9300
C13 C14 1.399(2)
C14 C15 1.368(3)
C15 H15 0.9300
C16 H16A 0.9600
C16 H16B 0.9600
C16 H16C 0.9600

loop_
_geom_hbond_atom_site_label_D
_geom_hbond_atom_site_label_H
_geom_hbond_atom_site_label_A
_geom_hbond_site_symmetry_A
_geom_hbond_distance_DH
_geom_hbond_distance_HA
_geom_hbond_distance_DA
_geom_hbond_angle_DHA
O4 H4O O3 . 0.857(17) 2.20(3) 2.655(2) 113(2)
O2 H2O O1 6_656 0.871(16) 1.868(16) 2.7349(18) 173(2)
O4 H4O O1 8_565 0.857(17) 2.22(2) 2.937(2) 141(3)
C16 H16A Cg 8_565 0.96 2.86 3.747(3) 155

loop_
_geom_torsion_atom_site_label_1
_geom_torsion_atom_site_label_2
_geom_torsion_atom_site_label_3
_geom_torsion_atom_site_label_4
_geom_torsion
C6 C1 C2 C3 0.9(3)
C1 C2 C3 O2 -179.82(17)
C1 C2 C3 C4 -0.7(3)
O2 C3 C4 C5 179.66(17)
C2 C3 C4 C5 0.5(3)
C3 C4 C5 C6 -0.5(3)
C4 C5 C6 C1 0.8(3)
C4 C5 C6 C7 -177.68(17)
C2 C1 C6 C5 -1.0(3)
C2 C1 C6 C7 177.44(16)
C5 C6 C7 O1 -7.4(3)
C1 C6 C7 O1 174.18(16)
C5 C6 C7 C8 172.36(16)
C1 C6 C7 C8 -6.0(2)
O1 C7 C8 C9 -10.4(3)
C6 C7 C8 C9 169.82(17)
C7 C8 C9 C10 -176.97(17)
C8 C9 C10 C11 175.35(19)
C8 C9 C10 C15 -2.2(3)
C15 C10 C11 C12 0.6(3)
C9 C10 C11 C12 -177.03(17)
C10 C11 C12 C13 -0.3(3)
C11 C12 C13 O4 -179.87(18)
C11 C12 C13 C14 -0.2(3)
C16 O3 C14 C15 5.9(3)
C16 O3 C14 C13 -173.8(2)
O4 C13 C14 O3 -0.3(3)
C12 C13 C14 O3 -179.98(18)
O4 C13 C14 C15 179.99(17)
C12 C13 C14 C15 0.3(3)
O3 C14 C15 C10 -179.67(18)
C13 C14 C15 C10 0.0(3)
C11 C10 C15 C14 -0.5(3)
C9 C10 C15 C14 177.08(17)
